data_2311931
loop_
_publ_author_name
'Ben Smail, Ridha'
'Zid, Mohamed Faouzi'

_publ_section_title
;
 An arsenate with the \a-CrPO<sub>4</sub> structure type,
 NaCa<sub>1-x</sub>Ni<sub>3-2x</sub>Al<sub>2x</sub>(AsO<sub>4</sub>)<sub>3</sub>
 (x = 0.23): crystal structure, charge-distribution and bond-valence-sum
 analyses.
;
_journal_coeditor_code SK3667
_journal_issue 'Pt 11'
_journal_name_full 'Acta crystallographica. Section C, Structural chemistry'
_journal_page_first 896
_journal_page_last 904
_journal_paper_doi 10.1107/S2053229617013213
_journal_volume 73
_journal_year 2017
_chemical_formula_iupac 'Na Ca0.77 Ni2.54 Al0.46 (As O4)3'
_chemical_formula_moiety 'Al0.46 As3 Ni2.54 O12, Ca0.77 Na'
_chemical_formula_structural 'Na Ca0.77 Ni2.54 Al0.46 (As O4)3'
_chemical_formula_sum 'Al0.46 As3 Ca0.77 Na Ni2.54 O12'
_chemical_formula_weight 632.15
_chemical_name_systematic
;
Sodium calcium trinickel aluminium triarsenate
;
_space_group_crystal_system orthorhombic
_space_group_IT_number 74
_space_group_name_Hall '-I 2b 2'
_space_group_name_H-M_alt 'I m m a'
_audit_creation_method SHELXL-2016/4
_cell_angle_alpha 90
_cell_angle_beta 90
_cell_angle_gamma 90
_cell_formula_units_Z 4
_cell_length_a 10.419(2)
_cell_length_b 13.496(2)
_cell_length_c 6.669(2)
_cell_measurement_reflns_used 25
_cell_measurement_temperature 298(2)
_cell_measurement_theta_max 14.59
_cell_measurement_theta_min 12.18
_cell_volume 937.8(4)
_computing_cell_refinement
;
CAD-4 EXPRESS (Duisenberg, 1992; Mac\'icek & Yordanov, 1992)
;
_computing_data_collection
;
CAD-4 EXPRESS (Duisenberg, 1992; Mac\'icek & Yordanov, 1992)
;
_computing_data_reduction
;
XCAD4 (Harms & Wocadlo, 1995)
;
_computing_molecular_graphics
;
DIAMOND (Brandenburg, 2005)
;
_computing_publication_material
;
WinGX (Farrugia, 2012) and publCIF (Westrip, 2010)
;
_computing_structure_refinement
;
SHELXL2016 (Sheldrick, 2015)
;
_computing_structure_solution
;
SHELXS97 (Sheldrick, 2008)
;
_diffrn_ambient_temperature 298(2)
_diffrn_measured_fraction_theta_full 1.000
_diffrn_measured_fraction_theta_max 1.000
_diffrn_measurement_device_type 'Enraf--Nonius CAD-4'
_diffrn_measurement_method \w/2\q
_diffrn_radiation_type MoK\a
_diffrn_radiation_wavelength 0.71073
_diffrn_reflns_av_R_equivalents 0.0188
_diffrn_reflns_limit_h_max 13
_diffrn_reflns_limit_h_min -1
_diffrn_reflns_limit_k_max 17
_diffrn_reflns_limit_k_min -1
_diffrn_reflns_limit_l_max 8
_diffrn_reflns_limit_l_min -8
_diffrn_reflns_number 1285
_diffrn_reflns_theta_full 25.242
_diffrn_reflns_theta_max 26.896
_diffrn_reflns_theta_min 3.019
_diffrn_standards_decay_% 1
_diffrn_standards_interval_count 120
_diffrn_standards_number 2
_exptl_absorpt_coefficient_mu 16.154
_exptl_absorpt_correction_T_max 0.8600
_exptl_absorpt_correction_T_min 0.5359
_exptl_absorpt_correction_type psi-scan
_exptl_absorpt_process_details
;
(North <i>et al.</i>,  1968)
;
_exptl_crystal_colour Green-Yellow
_exptl_crystal_density_diffrn 4.477
_exptl_crystal_density_method 'not measured'
_exptl_crystal_description Prism
_exptl_crystal_F_000 1194
_exptl_crystal_size_max 0.230
_exptl_crystal_size_mid 0.100
_exptl_crystal_size_min 0.090
_refine_diff_density_max 0.860
_refine_diff_density_min -0.931
_refine_ls_extinction_coef 0.00072(13)
_refine_ls_extinction_expression Fc^*^=kFc[1+0.001xFc^2^\l^3^/sin(2\q)]^-1/4^
_refine_ls_extinction_method
;
SHELXL-2016/4 (Sheldrick 2015)
;
_refine_ls_goodness_of_fit_ref 1.130
_refine_ls_hydrogen_treatment undef
_refine_ls_matrix_type full
_refine_ls_number_parameters 60
_refine_ls_number_reflns 566
_refine_ls_number_restraints 1
_refine_ls_restrained_S_all 1.129
_refine_ls_R_factor_all 0.0227
_refine_ls_R_factor_gt 0.0196
_refine_ls_shift/su_max 0.069
_refine_ls_shift/su_mean 0.017
_refine_ls_structure_factor_coef Fsqd
_refine_ls_weighting_details 'w=1/[\s^2^(Fo^2^)+(0.0313P)^2^+3.2165P] where P=(Fo^2^+2Fc^2^)/3'
_refine_ls_weighting_scheme calc
_refine_ls_wR_factor_gt 0.0565
_refine_ls_wR_factor_ref 0.0579
_reflns_number_gt 521
_reflns_number_total 566
_reflns_threshold_expression 'I > 2\s(I)'
_cod_data_source_file sk3667sup1.cif
_cod_data_source_block I
_cod_database_code 2311931
_shelx_space_group_comment
;
The symmetry employed for this shelxl refinement is uniquely defined
by the following loop, which should always be used as a source of
symmetry information in preference to the above space-group names.
They are only intended as comments.
;
_shelx_estimated_absorpt_t_min 0.119
_shelx_estimated_absorpt_t_max 0.324

loop_
_space_group_symop_operation_xyz
'x, y, z'
'-x, -y+1/2, z'
'x, -y, -z'
'-x, y+1/2, -z'
'x+1/2, y+1/2, z+1/2'
'-x+1/2, -y+1, z+1/2'
'x+1/2, -y+1/2, -z+1/2'
'-x+1/2, y+1, -z+1/2'
'-x, -y, -z'
'x, y-1/2, -z'
'-x, y, z'
'x, -y-1/2, z'
'-x+1/2, -y+1/2, -z+1/2'
'x+1/2, y, -z+1/2'
'-x+1/2, y+1/2, z+1/2'
'x+1/2, -y, z+1/2'

loop_
_atom_site_type_symbol
_atom_site_label
_atom_site_fract_x
_atom_site_fract_y
_atom_site_fract_z
_atom_site_U_iso_or_equiv
_atom_site_adp_type
_atom_site_calc_flag
_atom_site_occupancy
Ca CA1 0.500000 0.750000 0.9258(4) 0.0324(6) Uani d 0.774
Na NA1 0.000000 0.500000 0.500000 0.0324(9) Uani d 1
Ni NI1 0.500000 0.000000 0.500000 0.0084(4) Uani d 0.543(8)
Al AL1 0.500000 0.000000 0.500000 0.0084(4) Uani d 0.457(8)
Ni NI2 0.750000 0.36287(5) 0.750000 0.0086(2) Uani d 1
As AS1 0.500000 0.250000 0.56155(10) 0.0062(2) Uani d 1
As AS2 0.750000 0.57131(4) 0.750000 0.00680(18) Uani d 1
O O1 0.500000 0.1487(3) 0.4177(6) 0.0184(8) Uani d 1
O O2 0.6251(3) 0.250000 0.7227(5) 0.0097(7) Uani d 1
O O3 0.6949(3) 0.63540(18) 0.9462(4) 0.0146(6) Uani d 1
O O4 0.8679(2) 0.48424(18) 0.7979(4) 0.0103(5) Uani d 1

loop_
_atom_site_aniso_label
_atom_site_aniso_U_11
_atom_site_aniso_U_22
_atom_site_aniso_U_33
_atom_site_aniso_U_12
_atom_site_aniso_U_13
_atom_site_aniso_U_23
CA1 0.0389(14) 0.0306(13) 0.0277(12) 0.000 0.000 0.000
NA1 0.0195(17) 0.065(3) 0.0123(15) 0.000 0.000 0.0010(17)
NI1 0.0069(6) 0.0118(7) 0.0063(6) 0.000 0.000 -0.0014(4)
AL1 0.0069(6) 0.0118(7) 0.0063(6) 0.000 0.000 -0.0014(4)
NI2 0.0077(3) 0.0076(3) 0.0105(3) 0.000 -0.0005(2) 0.000
AS1 0.0058(3) 0.0069(3) 0.0060(3) 0.000 0.000 0.000
AS2 0.0091(3) 0.0062(3) 0.0051(3) 0.000 0.00160(16) 0.000
O1 0.0178(18) 0.0169(18) 0.0204(19) 0.000 0.000 -0.0122(15)
O2 0.0085(16) 0.0106(16) 0.0101(15) 0.000 -0.0048(14) 0.000
O3 0.0195(13) 0.0174(14) 0.0069(11) 0.0060(11) 0.0014(10) -0.0035(10)
O4 0.0108(12) 0.0089(10) 0.0112(10) 0.0014(10) 0.0001(11) -0.0004(9)

loop_
_atom_type_symbol
_atom_type_description
_atom_type_scat_dispersion_real
_atom_type_scat_dispersion_imag
_atom_type_scat_source
As As 0.0499 2.0058 'International Tables Vol C Tables 4.2.6.8 and 6.1.1.4'
Na Na 0.0362 0.0249 'International Tables Vol C Tables 4.2.6.8 and 6.1.1.4'
Ni Ni 0.3393 1.1124 'International Tables Vol C Tables 4.2.6.8 and 6.1.1.4'
O O 0.0106 0.0060 'International Tables Vol C Tables 4.2.6.8 and 6.1.1.4'
Ca Ca 0.2262 0.3064 'International Tables Vol C Tables 4.2.6.8 and 6.1.1.4'
Al Al 0.0645 0.0514 'International Tables Vol C Tables 4.2.6.8 and 6.1.1.4'

loop_
_geom_angle_atom_site_label_1
_geom_angle_atom_site_label_2
_geom_angle_atom_site_label_3
_geom_angle_site_symmetry_1
_geom_angle_site_symmetry_3
_geom_angle
O3 CA1 O3 . 12_575 74.47(12)
O3 CA1 O3 . 11_655 105.19(12)
O3 CA1 O3 12_575 11_655 173.88(16)
O3 CA1 O3 . 2_665 173.88(16)
O3 CA1 O3 12_575 2_665 105.19(12)
O3 CA1 O3 11_655 2_665 74.47(12)
O3 CA1 O1 . 10_566 74.67(8)
O3 CA1 O1 12_575 10_566 110.85(10)
O3 CA1 O1 11_655 10_566 74.67(8)
O3 CA1 O1 2_665 10_566 110.85(10)
O3 CA1 O1 . 9_666 110.86(10)
O3 CA1 O1 12_575 9_666 74.67(8)
O3 CA1 O1 11_655 9_666 110.85(10)
O3 CA1 O1 2_665 9_666 74.67(8)
O1 CA1 O1 10_566 9_666 61.67(17)
O3 CA1 O2 . 10_567 64.36(8)
O3 CA1 O2 12_575 10_567 64.36(8)
O3 CA1 O2 11_655 10_567 109.83(11)
O3 CA1 O2 2_665 10_567 109.83(11)
O1 CA1 O2 10_566 10_567 138.63(7)
O1 CA1 O2 9_666 10_567 138.63(7)
O3 CA1 O2 . 9_667 109.83(11)
O3 CA1 O2 12_575 9_667 109.83(11)
O3 CA1 O2 11_655 9_667 64.36(8)
O3 CA1 O2 2_665 9_667 64.36(8)
O1 CA1 O2 10_566 9_667 138.63(7)
O1 CA1 O2 9_666 9_667 138.63(7)
O2 CA1 O2 10_567 9_667 58.14(15)
O3 CA1 AS1 . 9_666 93.06(8)
O3 CA1 AS1 12_575 9_666 93.06(8)
O3 CA1 AS1 11_655 9_666 93.06(8)
O3 CA1 AS1 2_665 9_666 93.06(8)
O1 CA1 AS1 10_566 9_666 30.84(8)
O1 CA1 AS1 9_666 9_666 30.84(8)
O2 CA1 AS1 10_567 9_666 150.93(8)
O2 CA1 AS1 9_667 9_666 150.93(8)
O3 CA1 NA1 . 5 126.22(6)
O3 CA1 NA1 12_575 5 52.67(6)
O3 CA1 NA1 11_655 5 126.22(6)
O3 CA1 NA1 2_665 5 52.67(6)
O1 CA1 NA1 10_566 5 129.18(11)
O1 CA1 NA1 9_666 5 67.51(8)
O2 CA1 NA1 10_567 5 82.71(4)
O2 CA1 NA1 9_667 5 82.71(4)
AS1 CA1 NA1 9_666 5 98.35(4)
O3 CA1 NA1 . 6 52.67(6)
O3 CA1 NA1 12_575 6 126.22(6)
O3 CA1 NA1 11_655 6 52.67(6)
O3 CA1 NA1 2_665 6 126.22(6)
O1 CA1 NA1 10_566 6 67.51(8)
O1 CA1 NA1 9_666 6 129.18(11)
O2 CA1 NA1 10_567 6 82.71(4)
O2 CA1 NA1 9_667 6 82.71(4)
AS1 CA1 NA1 9_666 6 98.35(4)
NA1 CA1 NA1 5 6 163.31(9)
O3 CA1 AS1 . 9_667 86.94(8)
O3 CA1 AS1 12_575 9_667 86.94(8)
O3 CA1 AS1 11_655 9_667 86.94(8)
O3 CA1 AS1 2_665 9_667 86.94(8)
O1 CA1 AS1 10_566 9_667 149.16(8)
O1 CA1 AS1 9_666 9_667 149.16(8)
O2 CA1 AS1 10_567 9_667 29.07(8)
O2 CA1 AS1 9_667 9_667 29.07(8)
AS1 CA1 AS1 9_666 9_667 180.0
NA1 CA1 AS1 5 9_667 81.65(4)
NA1 CA1 AS1 6 9_667 81.65(4)
O4 NA1 O4 11_655 3_466 180.0
O4 NA1 O4 11_655 9_666 110.86(12)
O4 NA1 O4 3_466 9_666 69.14(12)
O4 NA1 O4 11_655 1_455 69.14(12)
O4 NA1 O4 3_466 1_455 110.86(12)
O4 NA1 O4 9_666 1_455 180.0
O4 NA1 O3 11_655 14_456 62.19(8)
O4 NA1 O3 3_466 14_456 117.81(8)
O4 NA1 O3 9_666 14_456 68.30(8)
O4 NA1 O3 1_455 14_456 111.70(8)
O4 NA1 O3 11_655 6_554 117.81(8)
O4 NA1 O3 3_466 6_554 62.19(8)
O4 NA1 O3 9_666 6_554 111.70(8)
O4 NA1 O3 1_455 6_554 68.30(8)
O3 NA1 O3 14_456 6_554 180.0
O4 NA1 O3 11_655 16_464 68.30(8)
O4 NA1 O3 3_466 16_464 111.70(8)
O4 NA1 O3 9_666 16_464 62.19(8)
O4 NA1 O3 1_455 16_464 117.81(8)
O3 NA1 O3 14_456 16_464 85.05(11)
O3 NA1 O3 6_554 16_464 94.95(11)
O4 NA1 O3 11_655 8_546 111.70(8)
O4 NA1 O3 3_466 8_546 68.30(8)
O4 NA1 O3 9_666 8_546 117.81(8)
O4 NA1 O3 1_455 8_546 62.19(8)
O3 NA1 O3 14_456 8_546 94.95(11)
O3 NA1 O3 6_554 8_546 85.05(11)
O3 NA1 O3 16_464 8_546 180.0
O4 NA1 AS2 11_655 14_456 31.60(6)
O4 NA1 AS2 3_466 14_456 148.40(6)
O4 NA1 AS2 9_666 14_456 86.51(6)
O4 NA1 AS2 1_455 14_456 93.49(6)
O3 NA1 AS2 14_456 14_456 31.04(5)
O3 NA1 AS2 6_554 14_456 148.96(5)
O3 NA1 AS2 16_464 14_456 70.82(6)
O3 NA1 AS2 8_546 14_456 109.18(6)
O4 NA1 AS2 11_655 6_554 148.40(6)
O4 NA1 AS2 3_466 6_554 31.60(6)
O4 NA1 AS2 9_666 6_554 93.49(6)
O4 NA1 AS2 1_455 6_554 86.51(6)
O3 NA1 AS2 14_456 6_554 148.96(5)
O3 NA1 AS2 6_554 6_554 31.04(5)
O3 NA1 AS2 16_464 6_554 109.18(6)
O3 NA1 AS2 8_546 6_554 70.82(6)
AS2 NA1 AS2 14_456 6_554 180.0
O4 NA1 AS2 11_655 9_666 86.51(6)
O4 NA1 AS2 3_466 9_666 93.49(6)
O4 NA1 AS2 9_666 9_666 31.60(6)
O4 NA1 AS2 1_455 9_666 148.40(6)
O3 NA1 AS2 14_456 9_666 70.82(6)
O3 NA1 AS2 6_554 9_666 109.18(6)
O3 NA1 AS2 16_464 9_666 31.04(5)
O3 NA1 AS2 8_546 9_666 148.96(5)
AS2 NA1 AS2 14_456 9_666 72.931(18)
AS2 NA1 AS2 6_554 9_666 107.069(18)
O4 NA1 AS2 11_655 1_455 93.49(6)
O4 NA1 AS2 3_466 1_455 86.51(6)
O4 NA1 AS2 9_666 1_455 148.40(6)
O4 NA1 AS2 1_455 1_455 31.60(6)
O3 NA1 AS2 14_456 1_455 109.18(6)
O3 NA1 AS2 6_554 1_455 70.82(6)
O3 NA1 AS2 16_464 1_455 148.96(5)
O3 NA1 AS2 8_546 1_455 31.04(5)
AS2 NA1 AS2 14_456 1_455 107.069(18)
AS2 NA1 AS2 6_554 1_455 72.931(18)
AS2 NA1 AS2 9_666 1_455 180.0
O4 NI1 O4 13_656 5_444 180.0
O4 NI1 O4 13_656 15_644 89.50(15)
O4 NI1 O4 5_444 15_644 90.50(15)
O4 NI1 O4 13_656 7_456 90.50(15)
O4 NI1 O4 5_444 7_456 89.50(15)
O4 NI1 O4 15_644 7_456 180.00(10)
O4 NI1 O1 13_656 9_656 85.55(10)
O4 NI1 O1 5_444 9_656 94.45(10)
O4 NI1 O1 15_644 9_656 94.45(10)
O4 NI1 O1 7_456 9_656 85.55(10)
O4 NI1 O1 13_656 . 94.45(10)
O4 NI1 O1 5_444 . 85.55(10)
O4 NI1 O1 15_644 . 85.55(10)
O4 NI1 O1 7_456 . 94.45(10)
O1 NI1 O1 9_656 . 180.0
O4 NI1 NA1 13_656 5_545 45.94(7)
O4 NI1 NA1 5_444 5_545 134.06(7)
O4 NI1 NA1 15_644 5_545 134.06(7)
O4 NI1 NA1 7_456 5_545 45.94(7)
O1 NI1 NA1 9_656 5_545 74.71(10)
O1 NI1 NA1 . 5_545 105.29(10)
O4 NI1 NA1 13_656 5_544 134.06(7)
O4 NI1 NA1 5_444 5_544 45.94(7)
O4 NI1 NA1 15_644 5_544 45.94(7)
O4 NI1 NA1 7_456 5_544 134.06(7)
O1 NI1 NA1 9_656 5_544 105.29(10)
O1 NI1 NA1 . 5_544 74.71(10)
NA1 NI1 NA1 5_545 5_544 180.0
O2 NI2 O2 13_656 . 81.57(15)
O2 NI2 O4 13_656 8_646 174.85(11)
O2 NI2 O4 . 8_646 101.60(10)
O2 NI2 O4 13_656 . 101.60(10)
O2 NI2 O4 . . 174.85(11)
O4 NI2 O4 8_646 . 75.53(13)
O2 NI2 O3 13_656 3_567 95.61(12)
O2 NI2 O3 . 3_567 85.36(12)
O4 NI2 O3 8_646 3_567 88.73(10)
O4 NI2 O3 . 3_567 90.27(10)
O2 NI2 O3 13_656 6_654 85.36(12)
O2 NI2 O3 . 6_654 95.61(12)
O4 NI2 O3 8_646 6_654 90.27(10)
O4 NI2 O3 . 6_654 88.73(10)
O3 NI2 O3 3_567 6_654 178.73(14)
O2 NI2 AS2 13_656 . 139.22(8)
O2 NI2 AS2 . . 139.21(7)
O4 NI2 AS2 8_646 . 37.77(7)
O4 NI2 AS2 . . 37.77(7)
O3 NI2 AS2 3_567 . 89.37(7)
O3 NI2 AS2 6_654 . 89.37(7)
O2 NI2 NA1 13_656 1_655 87.89(8)
O2 NI2 NA1 . 1_655 144.53(9)
O4 NI2 NA1 8_646 1_655 87.20(7)
O4 NI2 NA1 . 1_655 40.27(7)
O3 NI2 NA1 3_567 1_655 129.53(7)
O3 NI2 NA1 6_654 1_655 49.62(7)
AS2 NI2 NA1 . 1_655 59.103(10)
O2 NI2 NA1 13_656 6 144.53(9)
O2 NI2 NA1 . 6 87.89(8)
O4 NI2 NA1 8_646 6 40.27(7)
O4 NI2 NA1 . 6 87.20(7)
O3 NI2 NA1 3_567 6 49.62(7)
O3 NI2 NA1 6_654 6 129.53(7)
AS2 NI2 NA1 . 6 59.103(10)
NA1 NI2 NA1 1_655 6 118.21(2)
O2 NI2 CA1 13_656 9_667 95.19(9)
O2 NI2 CA1 . 9_667 44.61(10)
O4 NI2 CA1 8_646 9_667 89.90(7)
O4 NI2 CA1 . 9_667 130.58(8)
O3 NI2 CA1 3_567 9_667 41.65(8)
O3 NI2 CA1 6_654 9_667 139.14(8)
AS2 NI2 CA1 . 9_667 114.227(14)
NA1 NI2 CA1 1_655 9_667 170.85(3)
NA1 NI2 CA1 6 9_667 55.539(12)
O2 NI2 CA1 13_656 5_544 44.61(10)
O2 NI2 CA1 . 5_544 95.19(9)
O4 NI2 CA1 8_646 5_544 130.58(8)
O4 NI2 CA1 . 5_544 89.90(7)
O3 NI2 CA1 3_567 5_544 139.14(8)
O3 NI2 CA1 6_654 5_544 41.65(8)
AS2 NI2 CA1 . 5_544 114.227(14)
NA1 NI2 CA1 1_655 5_544 55.539(12)
NA1 NI2 CA1 6 5_544 170.85(3)
CA1 NI2 CA1 9_667 5_544 131.55(3)
O1 AS1 O1 . 2_655 109.9(3)
O1 AS1 O2 . . 111.42(10)
O1 AS1 O2 2_655 . 111.42(10)
O1 AS1 O2 . 2_655 111.42(10)
O1 AS1 O2 2_655 2_655 111.42(10)
O2 AS1 O2 . 2_655 101.0(2)
O1 AS1 CA1 . 9_666 54.96(14)
O1 AS1 CA1 2_655 9_666 54.96(14)
O2 AS1 CA1 . 9_666 129.51(12)
O2 AS1 CA1 2_655 9_666 129.50(12)
O1 AS1 CA1 . 9_667 125.04(14)
O1 AS1 CA1 2_655 9_667 125.04(14)
O2 AS1 CA1 . 9_667 50.49(12)
O2 AS1 CA1 2_655 9_667 50.50(12)
CA1 AS1 CA1 9_666 9_667 180.0
O3 AS2 O3 8_646 . 117.63(18)
O3 AS2 O4 8_646 . 104.61(13)
O3 AS2 O4 . . 116.83(12)
O3 AS2 O4 8_646 8_646 116.83(12)
O3 AS2 O4 . 8_646 104.61(13)
O4 AS2 O4 . 8_646 94.40(17)
O3 AS2 NI2 8_646 . 121.18(9)
O3 AS2 NI2 . . 121.18(9)
O4 AS2 NI2 . . 47.20(8)
O4 AS2 NI2 8_646 . 47.20(8)
O3 AS2 NA1 8_646 6 146.47(9)
O3 AS2 NA1 . 6 58.27(9)
O4 AS2 NA1 . 6 105.91(9)
O4 AS2 NA1 8_646 6 47.31(8)
NI2 AS2 NA1 . 6 72.713(9)
O3 AS2 NA1 8_646 1_655 58.27(9)
O3 AS2 NA1 . 1_655 146.47(9)
O4 AS2 NA1 . 1_655 47.31(8)
O4 AS2 NA1 8_646 1_655 105.91(9)
NI2 AS2 NA1 . 1_655 72.713(9)
NA1 AS2 NA1 6 1_655 145.426(18)
AS1 O1 NI1 . . 129.7(2)
AS1 O1 CA1 . 9_666 94.21(17)
NI1 O1 CA1 . 9_666 136.13(17)
AS1 O2 NI2 . 13_656 123.83(10)
AS1 O2 NI2 . . 123.83(10)
NI2 O2 NI2 13_656 . 98.43(15)
AS1 O2 CA1 . 9_667 100.44(15)
NI2 O2 CA1 13_656 9_667 103.60(11)
NI2 O2 CA1 . 9_667 103.60(11)
AS2 O3 NI2 . 6_655 131.73(15)
AS2 O3 CA1 . . 123.00(14)
NI2 O3 CA1 6_655 . 105.15(11)
AS2 O3 NA1 . 6 90.68(10)
NI2 O3 NA1 6_655 6 94.77(9)
CA1 O3 NA1 . 6 79.80(8)
AS2 O4 AL1 . 5 123.93(14)
AS2 O4 NI1 . 5 123.93(14)
AL1 O4 NI1 5 5 0.0
AS2 O4 NI2 . . 95.03(11)
AL1 O4 NI2 5 . 127.94(12)
NI1 O4 NI2 5 . 127.94(12)
AS2 O4 NA1 . 1_655 101.08(11)
AL1 O4 NA1 5 1_655 99.02(10)
NI1 O4 NA1 5 1_655 99.02(10)
NI2 O4 NA1 . 1_655 106.23(10)

loop_
_geom_bond_atom_site_label_1
_geom_bond_atom_site_label_2
_geom_bond_site_symmetry_2
_geom_bond_distance
_geom_bond_publ_flag
CA1 O3 . 2.556(3) y
CA1 O3 12_575 2.556(3) ?
CA1 O3 11_655 2.556(3) ?
CA1 O3 2_665 2.556(3) ?
CA1 O1 10_566 2.668(5) y
CA1 O1 9_666 2.668(5) ?
CA1 O2 10_567 2.682(4) y
CA1 O2 9_667 2.682(4) ?
CA1 AS1 9_666 3.250(3) ?
CA1 NA1 5 3.4102(6) ?
CA1 NA1 6 3.4102(6) ?
CA1 AS1 9_667 3.419(3) ?
NA1 O4 11_655 2.426(3) y
NA1 O4 3_466 2.426(3) ?
NA1 O4 9_666 2.426(3) ?
NA1 O4 1_455 2.426(3) ?
NA1 O3 14_456 2.755(3) y
NA1 O3 6_554 2.755(3) ?
NA1 O3 16_464 2.755(3) ?
NA1 O3 8_546 2.755(3) ?
NA1 AS2 14_456 3.2390(5) ?
NA1 AS2 6_554 3.2390(5) ?
NA1 AS2 9_666 3.2390(5) ?
NA1 AS2 1_455 3.2390(5) ?
NI1 O4 13_656 1.938(2) y
NI1 O4 5_444 1.938(2) ?
NI1 O4 15_644 1.938(2) ?
NI1 O4 7_456 1.938(2) ?
NI1 O1 9_656 2.080(4) ?
NI1 O1 . 2.080(4) y
NI1 NA1 5_545 3.3344(10) ?
NI1 NA1 5_544 3.3344(10) ?
NI2 O2 13_656 2.012(2) ?
NI2 O2 . 2.012(2) y
NI2 O4 8_646 2.072(3) ?
NI2 O4 . 2.072(3) y
NI2 O3 3_567 2.106(3) y
NI2 O3 6_654 2.106(3) ?
NI2 AS2 . 2.8132(9) ?
NI2 NA1 1_655 3.6042(6) ?
NI2 NA1 6 3.6042(6) ?
NI2 CA1 9_667 3.7123(16) ?
NI2 CA1 5_544 3.7123(16) ?
AS1 O1 . 1.670(4) y
AS1 O1 2_655 1.670(4) ?
AS1 O2 . 1.689(3) y
AS1 O2 2_655 1.689(3) ?
AS1 CA1 9_666 3.250(3) ?
AS1 CA1 9_667 3.419(3) ?
AS2 O3 8_646 1.670(3) ?
AS2 O3 . 1.671(2) y
AS2 O4 . 1.730(2) y
AS2 O4 8_646 1.730(2) ?
AS2 NA1 6 3.2390(5) ?
AS2 NA1 1_655 3.2390(5) ?
O1 CA1 9_666 2.668(5) ?
O2 NI2 13_656 2.012(2) ?
O2 CA1 9_667 2.682(4) ?
O3 NI2 6_655 2.106(3) ?
O3 NA1 6 2.755(3) ?
O4 AL1 5 1.938(2) ?
O4 NI1 5 1.938(2) ?
O4 NA1 1_655 2.426(3) ?
